data_1545311
loop_
_publ_author_name
'Chen, Xiao-Yang'
'Ozturk, Seyma'
'Sorensen, Erik J.'

_publ_section_title
;
 Synthesis of Fluorenones from Benzaldehydes and Aryl Iodides: Dual C-H
 Functionalizations Using a Transient Directing Group.
;
_journal_issue 5
_journal_name_full 'Organic letters'
_journal_page_first 1140
_journal_page_last 1143
_journal_paper_doi 10.1021/acs.orglett.7b00161
_journal_volume 19
_journal_year 2017
_chemical_formula_sum 'C15 H12 O3'
_chemical_formula_weight 240.25
_chemical_name_common PDJXC1-44
_space_group_crystal_system monoclinic
_space_group_IT_number 14
_space_group_name_Hall '-P 2yn'
_space_group_name_H-M_alt 'P 1 21/n 1'
_symmetry_space_group_name_Hall '-P 2yn'
_symmetry_space_group_name_H-M 'P 1 21/n 1'
_atom_sites_solution_hydrogens geom
_cell_angle_alpha 90
_cell_angle_beta 93.5525(13)
_cell_angle_gamma 90
_cell_formula_units_Z 4
_cell_length_a 7.8452(3)
_cell_length_b 3.9073(2)
_cell_length_c 36.5490(15)
_cell_measurement_reflns_used 9721
_cell_measurement_temperature 100.(2)
_cell_measurement_theta_max 68.0748
_cell_measurement_theta_min 4.8492
_cell_volume 1118.20(8)
_computing_cell_refinement 'SAINT V8.37A (Bruker AXS Inc., 2015)'
_computing_data_collection 'Bruker Instrument Service vV6.2.1'
_computing_data_reduction 'SAINT V8.37A (Bruker AXS Inc., 2015)'
_computing_structure_refinement 'SHELXL-2014/7 (Sheldrick, 2014)'
_computing_structure_solution 'SHELXT (Sheldrick, 2016)'
_diffrn_ambient_temperature 100.(2)
_diffrn_detector_area_resol_mean 10.4167
_diffrn_measured_fraction_theta_full 0.998
_diffrn_measured_fraction_theta_max 0.998
_diffrn_measurement_device_type 'Bruker D8 Venture Photon 100 CMOS'
_diffrn_radiation_type 'Cu K\a'
_diffrn_radiation_wavelength 1.54178
_diffrn_reflns_av_R_equivalents 0.0304
_diffrn_reflns_av_unetI/netI 0.0210
_diffrn_reflns_limit_h_max 8
_diffrn_reflns_limit_h_min -9
_diffrn_reflns_limit_k_max 4
_diffrn_reflns_limit_k_min -4
_diffrn_reflns_limit_l_max 41
_diffrn_reflns_limit_l_min -43
_diffrn_reflns_number 11842
_diffrn_reflns_theta_full 66.59
_diffrn_reflns_theta_max 66.59
_diffrn_reflns_theta_min 2.42
_diffrn_source_type 'I\mS microfocus source'
_exptl_absorpt_coefficient_mu 0.811
_exptl_absorpt_correction_T_max 0.93
_exptl_absorpt_correction_T_min 0.77
_exptl_absorpt_correction_type multi-scan
_exptl_absorpt_process_details 'SADABS V2014/5 (Bruker AXS Inc.)'
_exptl_crystal_colour 'translucent intense orange'
_exptl_crystal_density_diffrn 1.427
_exptl_crystal_density_method 'not measured'
_exptl_crystal_description rod
_exptl_crystal_F_000 504
_exptl_crystal_size_max 0.299
_exptl_crystal_size_mid 0.184
_exptl_crystal_size_min 0.086
_refine_diff_density_max 0.247
_refine_diff_density_min -0.151
_refine_ls_extinction_method none
_refine_ls_goodness_of_fit_ref 1.060
_refine_ls_hydrogen_treatment constr
_refine_ls_matrix_type full
_refine_ls_number_parameters 165
_refine_ls_number_reflns 1988
_refine_ls_number_restraints 0
_refine_ls_restrained_S_all 1.060
_refine_ls_R_factor_all 0.0347
_refine_ls_R_factor_gt 0.0321
_refine_ls_shift/su_max 0.000
_refine_ls_shift/su_mean 0.000
_refine_ls_structure_factor_coef Fsqd
_refine_ls_weighting_details 'w=1/[\s^2^(Fo^2^)+(0.0363P)^2^+0.5566P] where P=(Fo^2^+2Fc^2^)/3'
_refine_ls_weighting_scheme calc
_refine_ls_wR_factor_gt 0.0818
_refine_ls_wR_factor_ref 0.0844
_reflns_number_gt 1844
_reflns_number_total 1988
_reflns_threshold_expression 'I > 2\s(I)'
_cod_data_source_file ol7b00161_si_001.cif
_cod_data_source_block PDJXC1
_cod_depositor_comments 'Adding full bibliography for 1545311.cif.'
_cod_database_code 1545311

loop_
_space_group_symop_operation_xyz
'x, y, z'
'-x+1/2, y+1/2, -z+1/2'
'-x, -y, -z'
'x-1/2, -y-1/2, z-1/2'

loop_
_atom_site_type_symbol
_atom_site_label
_atom_site_fract_x
_atom_site_fract_y
_atom_site_fract_z
_atom_site_U_iso_or_equiv
_atom_site_adp_type
_atom_site_calc_flag
_atom_site_refinement_flags_adp
_atom_site_refinement_flags_posn
_atom_site_occupancy
O O3 1.08861(11) 0.6517(2) 0.28087(2) 0.0255(2) Uani d . . 1
O O1 0.34067(11) 0.7709(2) 0.47806(2) 0.0249(2) Uani d . . 1
C C1 0.41164(16) 0.8034(3) 0.44511(3) 0.0206(3) Uani d . . 1
C C2 0.33206(16) 0.9611(3) 0.41443(3) 0.0219(3) Uani d . . 1
H H2 0.2211 1.056 0.4156 0.026 Uiso calc U R 1
O O2 0.92794(11) 0.3908(2) 0.42227(2) 0.0249(2) Uani d . . 1
C C3 0.41627(16) 0.9795(3) 0.38171(3) 0.0213(3) Uani d . . 1
H H3 0.3627 1.0882 0.3608 0.026 Uiso calc U R 1
C C4 0.57657(16) 0.8397(3) 0.37999(3) 0.0195(3) Uani d . . 1
C C5 0.69527(16) 0.8158(3) 0.35004(3) 0.0194(3) Uani d . . 1
C C6 0.68273(16) 0.9267(3) 0.31379(3) 0.0214(3) Uani d . . 1
H H6 0.5833 1.0423 0.3041 0.026 Uiso calc U R 1
C C8 0.96536(16) 0.6956(3) 0.30564(3) 0.0206(3) Uani d . . 1
C C7 0.81859(17) 0.8650(3) 0.29200(3) 0.0222(3) Uani d . . 1
H H7 0.8112 0.9401 0.2672 0.027 Uiso calc U R 1
C C9 0.98029(16) 0.5838(3) 0.34197(3) 0.0204(3) Uani d . . 1
H H9 1.0799 0.4694 0.3517 0.024 Uiso calc U R 1
C C10 0.84367(15) 0.6471(3) 0.36320(3) 0.0192(3) Uani d . . 1
C C11 0.82528(15) 0.5487(3) 0.40247(3) 0.0195(3) Uani d . . 1
C C12 0.65448(15) 0.6814(3) 0.41138(3) 0.0192(3) Uani d . . 1
C C13 0.57473(16) 0.6613(3) 0.44378(3) 0.0208(3) Uani d . . 1
H H13 0.629 0.5536 0.4647 0.025 Uiso calc U R 1
C C14 0.17629(16) 0.9196(4) 0.48189(4) 0.0250(3) Uani d . . 1
H H14A 0.1815 1.166 0.4771 0.038 Uiso calc U R 1
H H14B 0.1417 0.8817 0.5069 0.038 Uiso calc U R 1
H H14C 0.0929 0.8131 0.4644 0.038 Uiso calc U R 1
C C15 1.24201(16) 0.4829(4) 0.29358(3) 0.0250(3) Uani d . . 1
H H15A 1.216 0.2469 0.3004 0.037 Uiso calc U R 1
H H15B 1.2933 0.6042 0.315 0.037 Uiso calc U R 1
H H15C 1.3223 0.4817 0.2741 0.037 Uiso calc U R 1

loop_
_atom_site_aniso_label
_atom_site_aniso_U_11
_atom_site_aniso_U_22
_atom_site_aniso_U_33
_atom_site_aniso_U_12
_atom_site_aniso_U_13
_atom_site_aniso_U_23
O3 0.0267(5) 0.0325(5) 0.0179(4) 0.0022(4) 0.0055(4) 0.0026(4)
O1 0.0218(5) 0.0346(5) 0.0188(5) 0.0057(4) 0.0045(4) 0.0040(4)
C1 0.0219(6) 0.0224(7) 0.0177(6) -0.0014(5) 0.0025(5) -0.0010(5)
C2 0.0200(6) 0.0225(7) 0.0229(6) 0.0021(5) -0.0009(5) -0.0007(5)
O2 0.0230(5) 0.0328(5) 0.0189(4) 0.0048(4) -0.0001(4) 0.0042(4)
C3 0.0236(6) 0.0221(6) 0.0176(6) 0.0014(5) -0.0035(5) 0.0008(5)
C4 0.0220(6) 0.0192(6) 0.0169(6) -0.0020(5) -0.0010(5) -0.0011(5)
C5 0.0224(6) 0.0184(6) 0.0172(6) -0.0019(5) -0.0005(5) -0.0016(5)
C6 0.0233(6) 0.0213(6) 0.0190(6) -0.0001(5) -0.0025(5) 0.0010(5)
C8 0.0243(7) 0.0201(6) 0.0176(6) -0.0039(5) 0.0034(5) -0.0018(5)
C7 0.0295(7) 0.0220(6) 0.0148(6) -0.0034(5) -0.0002(5) 0.0012(5)
C9 0.0211(6) 0.0208(6) 0.0190(6) -0.0008(5) -0.0003(5) -0.0001(5)
C10 0.0214(6) 0.0198(6) 0.0163(6) -0.0024(5) 0.0000(5) -0.0007(5)
C11 0.0200(6) 0.0216(6) 0.0166(6) -0.0014(5) -0.0006(5) -0.0002(5)
C12 0.0200(6) 0.0199(6) 0.0177(6) -0.0013(5) -0.0006(5) -0.0004(5)
C13 0.0219(6) 0.0228(7) 0.0175(6) -0.0001(5) -0.0016(5) 0.0010(5)
C14 0.0215(7) 0.0309(7) 0.0230(6) 0.0045(5) 0.0043(5) -0.0006(6)
C15 0.0266(7) 0.0286(7) 0.0202(6) 0.0019(6) 0.0049(5) -0.0017(5)

loop_
_atom_type_symbol
_atom_type_description
_atom_type_scat_dispersion_real
_atom_type_scat_dispersion_imag
_atom_type_scat_source
C C 0.0181 0.0091 'International Tables Vol C Tables 4.2.6.8 and 6.1.1.4'
H H 0.0000 0.0000 'International Tables Vol C Tables 4.2.6.8 and 6.1.1.4'
O O 0.0492 0.0322 'International Tables Vol C Tables 4.2.6.8 and 6.1.1.4'

loop_
_geom_angle_atom_site_label_1
_geom_angle_atom_site_label_2
_geom_angle_atom_site_label_3
_geom_angle
C8 O3 C15 117.21(9)
C1 O1 C14 117.96(10)
O1 C1 C2 124.41(11)
O1 C1 C13 114.73(11)
C2 C1 C13 120.86(11)
C1 C2 C3 119.83(12)
C1 C2 H2 120.1
C3 C2 H2 120.1
C4 C3 C2 119.90(11)
C4 C3 H3 120.1
C2 C3 H3 120.1
C3 C4 C12 119.25(11)
C3 C4 C5 132.53(11)
C12 C4 C5 108.22(11)
C6 C5 C10 118.88(12)
C6 C5 C4 132.25(12)
C10 C5 C4 108.87(10)
C7 C6 C5 118.66(12)
C7 C6 H6 120.7
C5 C6 H6 120.7
O3 C8 C7 115.01(11)
O3 C8 C9 124.47(12)
C7 C8 C9 120.52(12)
C6 C7 C8 121.56(12)
C6 C7 H7 119.2
C8 C7 H7 119.2
C10 C9 C8 117.08(12)
C10 C9 H9 121.5
C8 C9 H9 121.5
C9 C10 C5 123.30(11)
C9 C10 C11 127.88(11)
C5 C10 C11 108.82(11)
O2 C11 C12 128.07(11)
O2 C11 C10 126.81(11)
C12 C11 C10 105.11(10)
C13 C12 C4 121.91(12)
C13 C12 C11 129.13(11)
C4 C12 C11 108.96(10)
C12 C13 C1 118.25(11)
C12 C13 H13 120.9
C1 C13 H13 120.9
O1 C14 H14A 109.5
O1 C14 H14B 109.5
H14A C14 H14B 109.5
O1 C14 H14C 109.5
H14A C14 H14C 109.5
H14B C14 H14C 109.5
O3 C15 H15A 109.5
O3 C15 H15B 109.5
H15A C15 H15B 109.5
O3 C15 H15C 109.5
H15A C15 H15C 109.5
H15B C15 H15C 109.5

loop_
_geom_bond_atom_site_label_1
_geom_bond_atom_site_label_2
_geom_bond_distance
O3 C8 1.3757(15)
O3 C15 1.4246(15)
O1 C1 1.3635(15)
O1 C14 1.4292(15)
C1 C2 1.3930(18)
C1 C13 1.3985(18)
C2 C3 1.4033(17)
C2 H2 0.95
O2 C11 1.2171(15)
C3 C4 1.3760(17)
C3 H3 0.95
C4 C12 1.4092(17)
C4 C5 1.4835(17)
C5 C6 1.3917(17)
C5 C10 1.3971(17)
C6 C7 1.3905(18)
C6 H6 0.95
C8 C7 1.3932(18)
C8 C9 1.3956(17)
C7 H7 0.95
C9 C10 1.3839(17)
C9 H9 0.95
C10 C11 1.5014(16)
C11 C12 1.4915(17)
C12 C13 1.3753(17)
C13 H13 0.95
C14 H14A 0.98
C14 H14B 0.98
C14 H14C 0.98
C15 H15A 0.98
C15 H15B 0.98
C15 H15C 0.98
